data_7713427
loop_
_publ_author_name
'Song, Li-Cheng'
'Zhang, Zhen-Qing'
'Liu, Bei-Bei'

_publ_section_title
;
 Structural and functional biomimetics of [Fe]-hydrogenase featuring a
 mono-, di- or tetrasubstituted pyridine ligand with a <i>fac</i>-C, N,
 and S ligation.
;
_journal_issue 27
_journal_name_full 'Dalton transactions (Cambridge, England : 2003)'
_journal_page_first 9215
_journal_page_last 9228
_journal_paper_doi 10.1039/d3dt01285a
_journal_volume 52
_journal_year 2023
_chemical_formula_sum 'C19.25 H18.5 Cl0.5 Fe I N O4 S'
_chemical_formula_weight 560.38
_space_group_crystal_system triclinic
_space_group_IT_number 2
_space_group_name_Hall '-P 1'
_space_group_name_H-M_alt 'P -1'
_atom_sites_solution_hydrogens geom
_atom_sites_solution_primary direct
_audit_creation_method SHELXL-2018/3
_audit_update_record
;
2023-06-02 deposited with the CCDC.	2023-06-23 downloaded from the CCDC.
;
_cell_angle_alpha 68.5670(10)
_cell_angle_beta 83.0930(10)
_cell_angle_gamma 85.975(2)
_cell_formula_units_Z 2
_cell_length_a 9.4758(4)
_cell_length_b 9.5929(4)
_cell_length_c 12.9156(5)
_cell_measurement_reflns_used 9931
_cell_measurement_temperature 150(2)
_cell_measurement_theta_max 26.39
_cell_measurement_theta_min 2.17
_cell_volume 1084.47(8)
_computing_cell_refinement 'Bruker SAINT'
_computing_data_collection 'Bruker APEX2'
_computing_data_reduction 'Bruker SAINT'
_computing_molecular_graphics 'Olex2 (Dolomanov et al., 2009)'
_computing_publication_material 'Olex2 (Dolomanov et al., 2009)'
_computing_structure_refinement 'SHELXL-2018/3 (Sheldrick, 2018)'
_computing_structure_solution 'SHELXT 2018/2 (Sheldrick, 2018)'
_diffrn_ambient_temperature 150(2)
_diffrn_measured_fraction_theta_full 0.998
_diffrn_measured_fraction_theta_max 0.998
_diffrn_measurement_device_type 'Bruker APEX-II CCD'
_diffrn_measurement_method '\f and \w scans'
_diffrn_radiation_type MoK\a
_diffrn_radiation_wavelength 0.71073
_diffrn_reflns_av_R_equivalents 0.0381
_diffrn_reflns_av_unetI/netI 0.0267
_diffrn_reflns_Laue_measured_fraction_full 0.998
_diffrn_reflns_Laue_measured_fraction_max 0.998
_diffrn_reflns_limit_h_max 11
_diffrn_reflns_limit_h_min -11
_diffrn_reflns_limit_k_max 11
_diffrn_reflns_limit_k_min -11
_diffrn_reflns_limit_l_max 16
_diffrn_reflns_limit_l_min -16
_diffrn_reflns_number 24743
_diffrn_reflns_point_group_measured_fraction_full 0.998
_diffrn_reflns_point_group_measured_fraction_max 0.998
_diffrn_reflns_theta_full 25.242
_diffrn_reflns_theta_max 26.393
_diffrn_reflns_theta_min 2.282
_exptl_absorpt_coefficient_mu 2.300
_exptl_absorpt_correction_T_max 0.0276
_exptl_absorpt_correction_T_min 0.0094
_exptl_absorpt_correction_type multi-scan
_exptl_absorpt_process_details
;
SADABS-2016/2 (Bruker,2016/2) was used for absorption correction.
wR2(int) was 0.0831 before and 0.0517 after correction.
The Ratio of minimum to maximum transmission is 0.3406.
The \l/2 correction factor is Not present.
;
_exptl_crystal_colour yellow
_exptl_crystal_density_diffrn 1.716
_exptl_crystal_description block
_exptl_crystal_F_000 553
_exptl_crystal_size_max 0.200
_exptl_crystal_size_mid 0.150
_exptl_crystal_size_min 0.100
_refine_diff_density_max 1.778
_refine_diff_density_min -0.584
_refine_diff_density_rms 0.099
_refine_ls_extinction_method none
_refine_ls_goodness_of_fit_ref 0.992
_refine_ls_hydrogen_treatment constr
_refine_ls_matrix_type full
_refine_ls_number_parameters 274
_refine_ls_number_reflns 4430
_refine_ls_number_restraints 27
_refine_ls_restrained_S_all 1.024
_refine_ls_R_factor_all 0.0391
_refine_ls_R_factor_gt 0.0305
_refine_ls_shift/su_max 0.001
_refine_ls_shift/su_mean 0.000
_refine_ls_structure_factor_coef Fsqd
_refine_ls_weighting_details 'w=1/[\s^2^(Fo^2^)+(0.0581P)^2^+0.6458P] where P=(Fo^2^+2Fc^2^)/3'
_refine_ls_weighting_scheme calc
_refine_ls_wR_factor_gt 0.0830
_refine_ls_wR_factor_ref 0.0885
_reflns_Friedel_coverage 0.000
_reflns_number_gt 3795
_reflns_number_total 4430
_reflns_threshold_expression 'I > 2\s(I)'
_cod_data_source_file d3dt01285a2.cif
_cod_data_source_block Complex5
_cod_original_formula_sum 'C19.25 H18.50 Cl0.50 Fe I N O4 S'
_cod_database_code 7713427
_shelx_shelxl_version_number 2018/3
_shelx_space_group_comment
;
The symmetry employed for this shelxl refinement is uniquely defined
by the following loop, which should always be used as a source of
symmetry information in preference to the above space-group names.
They are only intended as comments.
;
_shelx_estimated_absorpt_t_min 0.656
_shelx_estimated_absorpt_t_max 0.803

loop_
_space_group_symop_operation_xyz
'x, y, z'
'-x, -y, -z'

loop_
_atom_site_label
_atom_site_type_symbol
_atom_site_fract_x
_atom_site_fract_y
_atom_site_fract_z
_atom_site_U_iso_or_equiv
_atom_site_adp_type
_atom_site_occupancy
_atom_site_site_symmetry_order
_atom_site_calc_flag
_atom_site_refinement_flags_posn
_atom_site_refinement_flags_adp
_atom_site_refinement_flags_occupancy
_atom_site_disorder_assembly
_atom_site_disorder_group
Fe1 Fe 0.22728(5) 0.27090(5) 0.85776(4) 0.02889(12) Uani 1 1 d . . . . .
I1 I -0.05510(2) 0.23748(3) 0.93741(2) 0.03610(9) Uani 1 1 d . . . . .
N1 N 0.1859(3) 0.4403(3) 0.7148(2) 0.0301(6) Uani 1 1 d . . . . .
O1 O 0.4801(3) 0.2597(3) 0.7232(2) 0.0433(6) Uani 1 1 d . . . . .
O2 O 0.2978(3) 0.0404(3) 1.0677(2) 0.0479(7) Uani 1 1 d . . . . .
O3 O 0.1937(3) 0.0408(3) 0.7646(2) 0.0450(6) Uani 1 1 d . . . . .
O4 O 0.0737(3) 0.7841(4) 0.4296(2) 0.0561(8) Uani 1 1 d . . . . .
S1 S 0.22761(8) 0.46312(9) 0.92365(6) 0.02988(18) Uani 1 1 d . . . . .
C1 C 0.4292(3) 0.2835(4) 0.8060(3) 0.0334(7) Uani 1 1 d . . . . .
C2 C 0.2677(4) 0.1299(4) 0.9864(3) 0.0357(7) Uani 1 1 d . . . . .
C3 C 0.2063(4) 0.1290(4) 0.8011(3) 0.0341(7) Uani 1 1 d . . . . .
C4 C 0.5277(4) 0.3286(4) 0.8753(3) 0.0364(8) Uani 1 1 d . . . . .
H4A H 0.501736 0.272658 0.955894 0.044 Uiso 1 1 calc R U . . .
H4B H 0.627372 0.300670 0.856467 0.044 Uiso 1 1 calc R U . . .
C5 C 0.1667(5) 0.8480(5) 0.3341(3) 0.0521(10) Uani 1 1 d . . . . .
H5A H 0.120066 0.858494 0.267764 0.078 Uiso 1 1 calc R U . . .
H5B H 0.252236 0.783563 0.337146 0.078 Uiso 1 1 calc R U . . .
H5C H 0.193195 0.946924 0.330011 0.078 Uiso 1 1 calc R U . . .
C6 C 0.1182(4) 0.6691(4) 0.5197(3) 0.0361(8) Uani 1 1 d . . . . .
C7 C 0.2117(3) 0.4265(4) 0.6139(3) 0.0327(7) Uani 1 1 d . . . . .
H7A H 0.254073 0.334959 0.611291 0.039 Uiso 1 1 calc R U . . .
C8 C 0.1808(4) 0.5362(4) 0.5139(3) 0.0351(7) Uani 1 1 d . . . . .
C9 C 0.2119(4) 0.5038(5) 0.4079(3) 0.0403(8) Uani 1 1 d . . . . .
H9A H 0.135382 0.547089 0.359905 0.060 Uiso 1 1 calc R U . . .
H9B H 0.218314 0.395228 0.426070 0.060 Uiso 1 1 calc R U . . .
H9C H 0.302309 0.548101 0.368687 0.060 Uiso 1 1 calc R U . . .
C10 C 0.1028(3) 0.5840(4) 0.8320(3) 0.0314(7) Uani 1 1 d . . . . .
H10A H 0.004421 0.555350 0.864784 0.038 Uiso 1 1 calc R U . . .
H10B H 0.114236 0.689077 0.824614 0.038 Uiso 1 1 calc R U . . .
C11 C 0.1274(3) 0.5716(4) 0.7181(3) 0.0303(7) Uani 1 1 d . . . . .
C12 C 0.3870(3) 0.5675(4) 0.8689(3) 0.0326(7) Uani 1 1 d . . . . .
C13 C 0.0896(3) 0.6885(4) 0.6231(3) 0.0338(7) Uani 1 1 d . . . . .
C14 C 0.5166(3) 0.4939(4) 0.8534(3) 0.0324(7) Uani 1 1 d . . . . .
C15 C 0.6384(4) 0.5800(4) 0.8175(3) 0.0385(8) Uani 1 1 d . . . . .
H15A H 0.727709 0.532711 0.807346 0.046 Uiso 1 1 calc R U . . .
C16 C 0.6320(4) 0.7321(4) 0.7965(3) 0.0402(8) Uani 1 1 d . . . . .
H16A H 0.716438 0.787849 0.771645 0.048 Uiso 1 1 calc R U . . .
C17 C 0.0193(4) 0.8314(4) 0.6284(3) 0.0418(8) Uani 1 1 d . . . . .
H17A H 0.089843 0.909870 0.604840 0.063 Uiso 1 1 calc R U . . .
H17B H -0.021232 0.815102 0.705276 0.063 Uiso 1 1 calc R U . . .
H17C H -0.056583 0.862410 0.578645 0.063 Uiso 1 1 calc R U . . .
C18 C 0.3811(4) 0.7208(4) 0.8490(3) 0.0381(8) Uani 1 1 d . . . . .
H18A H 0.292851 0.768574 0.861279 0.046 Uiso 1 1 calc R U . . .
C19 C 0.5032(4) 0.8038(4) 0.8113(3) 0.0409(8) Uani 1 1 d . . . . .
H19A H 0.498704 0.908681 0.795809 0.049 Uiso 1 1 calc R U . . .
Cl1 Cl 0.4747(9) 0.8527(10) 0.5140(6) 0.115(2) Uani 0.25 1 d D U P A -1
Cl2 Cl 0.3026(9) 1.0791(11) 0.4972(7) 0.121(3) Uani 0.25 1 d D U P A -1
C20 C 0.4745(13) 1.0397(14) 0.4991(15) 0.075(5) Uani 0.25 1 d D U P A -1
H20A H 0.512116 1.053061 0.563016 0.090 Uiso 0.25 1 calc R U P A -1
H20B H 0.529135 1.100634 0.428483 0.090 Uiso 0.25 1 calc R U P A -1

loop_
_atom_site_aniso_label
_atom_site_aniso_U_11
_atom_site_aniso_U_22
_atom_site_aniso_U_33
_atom_site_aniso_U_23
_atom_site_aniso_U_13
_atom_site_aniso_U_12
Fe1 0.0295(2) 0.0284(3) 0.0284(2) -0.00991(19) -0.00350(18) 0.00083(18)
I1 0.03102(13) 0.03646(15) 0.04119(14) -0.01545(10) 0.00057(9) -0.00253(9)
N1 0.0288(13) 0.0299(15) 0.0314(14) -0.0110(11) -0.0028(11) -0.0012(11)
O1 0.0350(13) 0.0552(17) 0.0453(14) -0.0264(13) 0.0015(11) -0.0009(12)
O2 0.0588(17) 0.0384(16) 0.0407(14) -0.0024(12) -0.0166(12) -0.0085(13)
O3 0.0592(16) 0.0352(15) 0.0451(14) -0.0196(12) -0.0078(12) 0.0018(12)
O4 0.0530(16) 0.0601(19) 0.0327(13) 0.0036(12) 0.0031(11) 0.0207(14)
S1 0.0298(4) 0.0316(4) 0.0289(4) -0.0117(3) -0.0035(3) 0.0001(3)
C1 0.0316(16) 0.0296(18) 0.0351(17) -0.0076(14) -0.0041(13) 0.0023(13)
C2 0.0380(18) 0.0321(19) 0.0370(18) -0.0119(15) -0.0031(14) -0.0044(14)
C3 0.0346(17) 0.0321(19) 0.0315(16) -0.0070(15) -0.0040(13) 0.0011(14)
C4 0.0307(17) 0.038(2) 0.0393(18) -0.0126(15) -0.0071(14) 0.0039(14)
C5 0.058(2) 0.044(2) 0.040(2) -0.0014(18) 0.0029(18) 0.0050(19)
C6 0.0326(17) 0.039(2) 0.0304(17) -0.0052(15) -0.0034(13) 0.0023(14)
C7 0.0306(16) 0.0344(19) 0.0344(17) -0.0145(14) -0.0026(13) 0.0002(13)
C8 0.0343(17) 0.042(2) 0.0272(16) -0.0109(14) -0.0015(13) 0.0015(14)
C9 0.0440(19) 0.046(2) 0.0314(17) -0.0160(16) -0.0001(14) -0.0026(16)
C10 0.0291(15) 0.0320(18) 0.0353(17) -0.0145(14) -0.0056(13) 0.0016(13)
C11 0.0272(15) 0.0311(18) 0.0331(16) -0.0117(14) -0.0036(12) -0.0015(13)
C12 0.0332(17) 0.038(2) 0.0287(16) -0.0140(14) -0.0029(13) -0.0032(14)
C13 0.0312(16) 0.0328(18) 0.0335(17) -0.0081(14) -0.0003(13) -0.0019(13)
C14 0.0321(16) 0.040(2) 0.0257(15) -0.0108(14) -0.0051(12) -0.0027(14)
C15 0.0339(17) 0.051(2) 0.0340(17) -0.0184(16) -0.0030(14) -0.0033(16)
C16 0.0378(18) 0.046(2) 0.0397(19) -0.0176(17) -0.0029(15) -0.0078(16)
C17 0.046(2) 0.040(2) 0.0349(18) -0.0095(16) -0.0021(15) 0.0060(16)
C18 0.0383(18) 0.040(2) 0.0394(18) -0.0185(16) -0.0014(14) -0.0038(15)
C19 0.045(2) 0.037(2) 0.0421(19) -0.0153(16) -0.0034(16) -0.0094(16)
Cl1 0.117(5) 0.157(7) 0.091(4) -0.067(5) -0.017(4) 0.000(5)
Cl2 0.124(6) 0.136(7) 0.094(5) -0.029(5) -0.003(4) -0.025(5)
C20 0.123(9) 0.087(9) 0.030(5) -0.044(6) 0.012(6) -0.003(7)

loop_
_atom_type_symbol
_atom_type_description
_atom_type_scat_dispersion_real
_atom_type_scat_dispersion_imag
_atom_type_scat_source
C C 0.0033 0.0016 'International Tables Vol C Tables 4.2.6.8 and 6.1.1.4'
H H 0.0000 0.0000 'International Tables Vol C Tables 4.2.6.8 and 6.1.1.4'
Fe Fe 0.3463 0.8444 'International Tables Vol C Tables 4.2.6.8 and 6.1.1.4'
I I -0.4742 1.8119 'International Tables Vol C Tables 4.2.6.8 and 6.1.1.4'
N N 0.0061 0.0033 'International Tables Vol C Tables 4.2.6.8 and 6.1.1.4'
O O 0.0106 0.0060 'International Tables Vol C Tables 4.2.6.8 and 6.1.1.4'
S S 0.1246 0.1234 'International Tables Vol C Tables 4.2.6.8 and 6.1.1.4'
Cl Cl 0.1484 0.1585 'International Tables Vol C Tables 4.2.6.8 and 6.1.1.4'

loop_
_geom_angle_atom_site_label_1
_geom_angle_atom_site_label_2
_geom_angle_atom_site_label_3
_geom_angle
_geom_angle_site_symmetry_1
_geom_angle_site_symmetry_3
_geom_angle_publ_flag
C2 Fe1 C3 90.12(16) . . ?
C2 Fe1 C1 89.39(15) . . ?
C3 Fe1 C1 91.50(15) . . ?
C2 Fe1 N1 176.54(14) . . ?
C3 Fe1 N1 93.23(13) . . ?
C1 Fe1 N1 89.66(12) . . ?
C2 Fe1 S1 94.09(12) . . ?
C3 Fe1 S1 173.12(11) . . ?
C1 Fe1 S1 93.98(11) . . ?
N1 Fe1 S1 82.65(8) . . ?
C2 Fe1 I1 87.99(11) . . ?
C3 Fe1 I1 86.98(11) . . ?
C1 Fe1 I1 176.97(10) . . ?
N1 Fe1 I1 93.04(7) . . ?
S1 Fe1 I1 87.73(2) . . ?
C7 N1 C11 117.5(3) . . ?
C7 N1 Fe1 122.1(2) . . ?
C11 N1 Fe1 120.4(2) . . ?
C6 O4 C5 120.8(3) . . ?
C12 S1 C10 100.54(16) . . ?
C12 S1 Fe1 110.37(11) . . ?
C10 S1 Fe1 95.72(11) . . ?
O1 C1 C4 119.3(3) . . ?
O1 C1 Fe1 123.7(3) . . ?
C4 C1 Fe1 117.0(2) . . ?
O2 C2 Fe1 178.0(3) . . ?
O3 C3 Fe1 179.4(3) . . ?
C14 C4 C1 111.8(3) . . ?
C14 C4 H4A 109.3 . . ?
C1 C4 H4A 109.3 . . ?
C14 C4 H4B 109.3 . . ?
C1 C4 H4B 109.3 . . ?
H4A C4 H4B 107.9 . . ?
O4 C5 H5A 109.5 . . ?
O4 C5 H5B 109.5 . . ?
H5A C5 H5B 109.5 . . ?
O4 C5 H5C 109.5 . . ?
H5A C5 H5C 109.5 . . ?
H5B C5 H5C 109.5 . . ?
O4 C6 C8 123.6(3) . . ?
O4 C6 C13 115.7(3) . . ?
C8 C6 C13 120.6(3) . . ?
N1 C7 C8 124.7(3) . . ?
N1 C7 H7A 117.7 . . ?
C8 C7 H7A 117.7 . . ?
C7 C8 C6 116.7(3) . . ?
C7 C8 C9 118.9(3) . . ?
C6 C8 C9 124.4(3) . . ?
C8 C9 H9A 109.5 . . ?
C8 C9 H9B 109.5 . . ?
H9A C9 H9B 109.5 . . ?
C8 C9 H9C 109.5 . . ?
H9A C9 H9C 109.5 . . ?
H9B C9 H9C 109.5 . . ?
C11 C10 S1 110.6(2) . . ?
C11 C10 H10A 109.5 . . ?
S1 C10 H10A 109.5 . . ?
C11 C10 H10B 109.5 . . ?
S1 C10 H10B 109.5 . . ?
H10A C10 H10B 108.1 . . ?
N1 C11 C13 122.6(3) . . ?
N1 C11 C10 116.0(3) . . ?
C13 C11 C10 121.3(3) . . ?
C18 C12 C14 120.8(3) . . ?
C18 C12 S1 118.8(3) . . ?
C14 C12 S1 120.3(3) . . ?
C11 C13 C6 117.8(3) . . ?
C11 C13 C17 122.2(3) . . ?
C6 C13 C17 120.0(3) . . ?
C15 C14 C12 117.5(3) . . ?
C15 C14 C4 120.1(3) . . ?
C12 C14 C4 122.4(3) . . ?
C16 C15 C14 121.6(3) . . ?
C16 C15 H15A 119.2 . . ?
C14 C15 H15A 119.2 . . ?
C15 C16 C19 120.4(3) . . ?
C15 C16 H16A 119.8 . . ?
C19 C16 H16A 119.8 . . ?
C13 C17 H17A 109.5 . . ?
C13 C17 H17B 109.5 . . ?
H17A C17 H17B 109.5 . . ?
C13 C17 H17C 109.5 . . ?
H17A C17 H17C 109.5 . . ?
H17B C17 H17C 109.5 . . ?
C19 C18 C12 120.5(3) . . ?
C19 C18 H18A 119.8 . . ?
C12 C18 H18A 119.8 . . ?
C18 C19 C16 119.2(4) . . ?
C18 C19 H19A 120.4 . . ?
C16 C19 H19A 120.4 . . ?
Cl2 C20 Cl1 99.6(8) . . ?
Cl2 C20 H20A 111.9 . . ?
Cl1 C20 H20A 111.9 . . ?
Cl2 C20 H20B 111.9 . . ?
Cl1 C20 H20B 111.9 . . ?
H20A C20 H20B 109.6 . . ?

loop_
_geom_bond_atom_site_label_1
_geom_bond_atom_site_label_2
_geom_bond_distance
_geom_bond_site_symmetry_2
_geom_bond_publ_flag
Fe1 C2 1.782(4) . ?
Fe1 C3 1.797(4) . ?
Fe1 C1 1.947(3) . ?
Fe1 N1 2.023(3) . ?
Fe1 S1 2.2963(9) . ?
Fe1 I1 2.7456(5) . ?
N1 C7 1.350(4) . ?
N1 C11 1.354(4) . ?
O1 C1 1.211(4) . ?
O2 C2 1.140(4) . ?
O3 C3 1.128(4) . ?
O4 C6 1.365(4) . ?
O4 C5 1.391(4) . ?
S1 C12 1.795(3) . ?
S1 C10 1.813(3) . ?
C1 C4 1.550(5) . ?
C4 C14 1.503(5) . ?
C4 H4A 0.9900 . ?
C4 H4B 0.9900 . ?
C5 H5A 0.9800 . ?
C5 H5B 0.9800 . ?
C5 H5C 0.9800 . ?
C6 C8 1.392(5) . ?
C6 C13 1.406(5) . ?
C7 C8 1.384(5) . ?
C7 H7A 0.9500 . ?
C8 C9 1.502(5) . ?
C9 H9A 0.9800 . ?
C9 H9B 0.9800 . ?
C9 H9C 0.9800 . ?
C10 C11 1.507(4) . ?
C10 H10A 0.9900 . ?
C10 H10B 0.9900 . ?
C11 C13 1.391(5) . ?
C12 C18 1.395(5) . ?
C12 C14 1.404(5) . ?
C13 C17 1.503(5) . ?
C14 C15 1.397(5) . ?
C15 C16 1.381(6) . ?
C15 H15A 0.9500 . ?
C16 C19 1.387(5) . ?
C16 H16A 0.9500 . ?
C17 H17A 0.9800 . ?
C17 H17B 0.9800 . ?
C17 H17C 0.9800 . ?
C18 C19 1.386(5) . ?
C18 H18A 0.9500 . ?
C19 H19A 0.9500 . ?
Cl1 C20 1.733(10) . ?
Cl2 C20 1.648(10) . ?
C20 H20A 0.9900 . ?
C20 H20B 0.9900 . ?

loop_
_geom_torsion_atom_site_label_1
_geom_torsion_atom_site_label_2
_geom_torsion_atom_site_label_3
_geom_torsion_atom_site_label_4
_geom_torsion
_geom_torsion_site_symmetry_1
_geom_torsion_site_symmetry_2
_geom_torsion_site_symmetry_3
_geom_torsion_site_symmetry_4
_geom_torsion_publ_flag
O1 C1 C4 C14 102.6(4) . . . . ?
Fe1 C1 C4 C14 -76.7(3) . . . . ?
C5 O4 C6 C8 -55.1(6) . . . . ?
C5 O4 C6 C13 128.4(4) . . . . ?
C11 N1 C7 C8 -0.9(5) . . . . ?
Fe1 N1 C7 C8 177.5(3) . . . . ?
N1 C7 C8 C6 -0.3(5) . . . . ?
N1 C7 C8 C9 -178.4(3) . . . . ?
O4 C6 C8 C7 -176.0(3) . . . . ?
C13 C6 C8 C7 0.4(5) . . . . ?
O4 C6 C8 C9 2.1(6) . . . . ?
C13 C6 C8 C9 178.4(3) . . . . ?
C12 S1 C10 C11 74.7(3) . . . . ?
Fe1 S1 C10 C11 -37.3(2) . . . . ?
C7 N1 C11 C13 2.1(5) . . . . ?
Fe1 N1 C11 C13 -176.4(2) . . . . ?
C7 N1 C11 C10 -178.8(3) . . . . ?
Fe1 N1 C11 C10 2.7(4) . . . . ?
S1 C10 C11 N1 26.8(4) . . . . ?
S1 C10 C11 C13 -154.1(3) . . . . ?
C10 S1 C12 C18 47.5(3) . . . . ?
Fe1 S1 C12 C18 147.7(2) . . . . ?
C10 S1 C12 C14 -136.5(3) . . . . ?
Fe1 S1 C12 C14 -36.3(3) . . . . ?
N1 C11 C13 C6 -2.0(5) . . . . ?
C10 C11 C13 C6 179.0(3) . . . . ?
N1 C11 C13 C17 177.5(3) . . . . ?
C10 C11 C13 C17 -1.6(5) . . . . ?
O4 C6 C13 C11 177.3(3) . . . . ?
C8 C6 C13 C11 0.7(5) . . . . ?
O4 C6 C13 C17 -2.2(5) . . . . ?
C8 C6 C13 C17 -178.8(3) . . . . ?
C18 C12 C14 C15 0.1(5) . . . . ?
S1 C12 C14 C15 -175.9(2) . . . . ?
C18 C12 C14 C4 179.2(3) . . . . ?
S1 C12 C14 C4 3.3(4) . . . . ?
C1 C4 C14 C15 -124.1(3) . . . . ?
C1 C4 C14 C12 56.8(4) . . . . ?
C12 C14 C15 C16 -0.9(5) . . . . ?
C4 C14 C15 C16 179.9(3) . . . . ?
C14 C15 C16 C19 0.4(5) . . . . ?
C14 C12 C18 C19 1.2(5) . . . . ?
S1 C12 C18 C19 177.2(3) . . . . ?
C12 C18 C19 C16 -1.7(5) . . . . ?
C15 C16 C19 C18 0.9(5) . . . . ?
